data_2222365
loop_
_publ_author_name
'Li, Zhen-Fang'
'Zhang, Bi-Song'
'Wu, Chang-Sheng'

_publ_section_title
;
 Bis[bis(1,10-phenanthroline-\k^2^<i>N</i>,<i>N</i>')copper(I)]
 \m~6~-oxido-dodecakis-\m~2~-oxido-hexaoxidohexatungsten(VI)
;
_journal_coeditor_code HY2197
_journal_issue 7
_journal_name_full 'Acta Crystallographica Section E'
_journal_page_first m741
_journal_page_last m742
_journal_paper_doi 10.1107/S1600536809020170
_journal_volume 65
_journal_year 2009
_chemical_formula_iupac '[Cu (C12 H8 N2)2]2 [W6 O19]'
_chemical_formula_moiety '2(C24 H16 Cu1 N4 +), W6 O19 2-'
_chemical_formula_sum 'C48 H32 Cu2 N8 O19 W6'
_chemical_formula_weight 2255.00
_chemical_name_systematic
;
Bis[bis(1,10-phenanthroline-\k^2^<i>N</i>,<i>N</i>')copper(I)]
\m~6~-oxido-dodecakis-\m~2~-oxido-hexaoxidohexatungsten(VI)
;
_space_group_IT_number 2
_symmetry_cell_setting triclinic
_symmetry_space_group_name_Hall '-P 1'
_symmetry_space_group_name_H-M 'P -1'
_atom_sites_solution_hydrogens geom
_atom_sites_solution_primary direct
_atom_sites_solution_secondary difmap
_audit_creation_method SHELXL-97
_cell_angle_alpha 108.603(3)
_cell_angle_beta 102.151(3)
_cell_angle_gamma 100.694(3)
_cell_formula_units_Z 1
_cell_length_a 10.364(2)
_cell_length_b 11.772(2)
_cell_length_c 11.899(2)
_cell_measurement_reflns_used 226
_cell_measurement_temperature 290(2)
_cell_measurement_theta_max 26.00
_cell_measurement_theta_min 1.90
_cell_volume 1294.1(4)
_computing_cell_refinement 'SAINT (Bruker, 2007)'
_computing_data_collection 'SMART (Bruker, 2007)'
_computing_data_reduction 'SAINT (Bruker, 2007)'
_computing_molecular_graphics 'SHELXTL (Sheldrick, 2008)'
_computing_publication_material 'SHELXTL (Sheldrick, 2008)'
_computing_structure_refinement 'SHELXL97 (Sheldrick, 2008)'
_computing_structure_solution 'SHELXS97 (Sheldrick, 2008)'
_diffrn_ambient_temperature 290(2)
_diffrn_measured_fraction_theta_full 0.968
_diffrn_measured_fraction_theta_max 0.968
_diffrn_measurement_device_type 'Bruker SMART APEX CCD'
_diffrn_measurement_method '\f and \w'
_diffrn_radiation_monochromator graphite
_diffrn_radiation_source 'fine-focus sealed tube'
_diffrn_radiation_type MoK\a
_diffrn_radiation_wavelength 0.71073
_diffrn_reflns_av_R_equivalents 0.0345
_diffrn_reflns_av_sigmaI/netI 0.0787
_diffrn_reflns_limit_h_max 12
_diffrn_reflns_limit_h_min -12
_diffrn_reflns_limit_k_max 14
_diffrn_reflns_limit_k_min -14
_diffrn_reflns_limit_l_max 14
_diffrn_reflns_limit_l_min -7
_diffrn_reflns_number 7111
_diffrn_reflns_theta_full 26.00
_diffrn_reflns_theta_max 26.00
_diffrn_reflns_theta_min 1.90
_exptl_absorpt_coefficient_mu 14.166
_exptl_absorpt_correction_T_max 0.39
_exptl_absorpt_correction_T_min 0.09
_exptl_absorpt_correction_type multi-scan
_exptl_absorpt_process_details '(SADABS; Sheldrick, 1996)'
_exptl_crystal_colour red
_exptl_crystal_density_diffrn 2.894
_exptl_crystal_density_method 'not measured'
_exptl_crystal_description block
_exptl_crystal_F_000 1030
_exptl_crystal_size_max 0.185
_exptl_crystal_size_mid 0.161
_exptl_crystal_size_min 0.066
_refine_diff_density_max 2.722
_refine_diff_density_min -4.776
_refine_ls_extinction_method none
_refine_ls_goodness_of_fit_ref 0.995
_refine_ls_hydrogen_treatment constr
_refine_ls_matrix_type full
_refine_ls_number_parameters 376
_refine_ls_number_reflns 4932
_refine_ls_number_restraints 0
_refine_ls_restrained_S_all 0.995
_refine_ls_R_factor_all 0.0743
_refine_ls_R_factor_gt 0.0592
_refine_ls_shift/su_max 0.001
_refine_ls_shift/su_mean 0.000
_refine_ls_structure_factor_coef Fsqd
_refine_ls_weighting_details 'calc w=1/[\s^2^(Fo^2^)+(0.1032P)^2^] where P=(Fo^2^+2Fc^2^)/3'
_refine_ls_weighting_scheme calc
_refine_ls_wR_factor_gt 0.1497
_refine_ls_wR_factor_ref 0.1568
_reflns_number_gt 3737
_reflns_number_total 4932
_reflns_threshold_expression I>2\s(I)
_cod_data_source_file hy2197.cif
_cod_data_source_block I
_cod_depositor_comments
;
The following automatic conversions were performed:
'_symmetry_cell_setting' value 'Triclinic' changed to 'triclinic'
according to '/home/saulius/struct/CIF-dictionaries/cif_core.dic'
dictionary named 'cif_core.dic' version 2.4.1 from 2010-06-29.

Automatic conversion script
Id: cif_fix_enum 1527 2010-12-29 10:47:43Z saulius 

The following automatic conversions were performed:

'_symmetry_cell_setting' value 'Triclinic' changed to 'triclinic'
according to /home/saulius/struct/CIF-dictionaries/cif_core.dic
dictionary named 'cif_core.dic' version 2.4.1 from 2010-06-29.

Automatic conversion script
Id: cif_fix_values 1715 2011-07-08 13:25:40Z adriana 
;
_cod_original_cell_volume 1294.0(4)
_cod_database_code 2222365
_cod_database_fobs_code 2222365

loop_
_symmetry_equiv_pos_as_xyz
'x, y, z'
'-x, -y, -z'

loop_
_atom_site_type_symbol
_atom_site_label
_atom_site_fract_x
_atom_site_fract_y
_atom_site_fract_z
_atom_site_U_iso_or_equiv
_atom_site_adp_type
_atom_site_calc_flag
_atom_site_refinement_flags
_atom_site_occupancy
_atom_site_disorder_assembly
_atom_site_disorder_group
Cu Cu1 0.3440(2) 0.17655(17) 0.7772(2) 0.0595(5) Uani d . 1 . .
W W1 0.99864(5) 0.40295(4) 0.64114(5) 0.03513(18) Uani d . 1 . .
W W2 0.79637(5) 0.54681(4) 0.52487(5) 0.03706(19) Uani d . 1 . .
W W3 1.12578(5) 0.68912(4) 0.66080(5) 0.03581(18) Uani d . 1 . .
O O1 0.8370(8) 0.4620(8) 0.6363(8) 0.0341(19) Uani d . 1 . .
O O2 0.6510(10) 0.5825(9) 0.5417(12) 0.059(3) Uani d . 1 . .
O O3 0.8394(10) 0.6130(8) 0.4065(11) 0.050(3) Uani d . 1 . .
O O4 0.9960(11) 0.3340(9) 0.7445(10) 0.051(3) Uani d . 1 . .
O O5 1.2619(9) 0.6145(8) 0.6099(10) 0.045(2) Uani d . 1 . .
O O6 0.9382(9) 0.6879(8) 0.6456(9) 0.041(2) Uani d . 1 . .
O O7 1.2177(11) 0.8247(9) 0.7782(11) 0.061(3) Uani d . 1 . .
O O8 1.1010(8) 0.7305(7) 0.5155(8) 0.035(2) Uani d . 1 . .
O O9 1.0969(9) 0.5744(8) 0.7415(9) 0.039(2) Uani d . 1 . .
O O10 1.0000 0.5000 0.5000 0.031(3) Uani d S 1 . .
N N1 0.2642(13) 0.0765(10) 0.5929(13) 0.048(3) Uani d . 1 . .
N N2 0.4498(12) 0.0484(10) 0.7689(11) 0.044(3) Uani d . 1 . .
N N3 0.2306(12) 0.2179(10) 0.8990(12) 0.047(3) Uani d . 1 . .
N N4 0.3947(12) 0.3613(10) 0.8196(10) 0.042(3) Uani d . 1 . .
C C1 0.178(2) 0.0906(14) 0.504(2) 0.068(5) Uani d . 1 . .
H H1 0.1385 0.1560 0.5268 0.082 Uiso calc R 1 . .
C C2 0.142(2) 0.0199(17) 0.385(2) 0.080(6) Uani d . 1 . .
H H2 0.0773 0.0344 0.3278 0.096 Uiso calc R 1 . .
C C3 0.2024(16) -0.0766(14) 0.3453(16) 0.056(4) Uani d . 1 . .
H H3 0.1787 -0.1268 0.2618 0.068 Uiso calc R 1 . .
C C4 0.2968(15) -0.0962(12) 0.4310(14) 0.044(3) Uani d . 1 . .
C C5 0.3614(17) -0.1966(13) 0.4029(16) 0.054(4) Uani d . 1 . .
H H5 0.3440 -0.2488 0.3208 0.065 Uiso calc R 1 . .
C C6 0.4458(16) -0.2159(13) 0.4929(15) 0.050(4) Uani d . 1 . .
H H6 0.4824 -0.2835 0.4724 0.060 Uiso calc R 1 . .
C C7 0.4805(13) -0.1353(11) 0.6187(14) 0.039(3) Uani d . 1 . .
C C8 0.5707(16) -0.1458(14) 0.7184(18) 0.058(4) Uani d . 1 . .
H H8 0.6135 -0.2095 0.7022 0.069 Uiso calc R 1 . .
C C9 0.5981(17) -0.0672(16) 0.8371(18) 0.062(4) Uani d . 1 . .
H H9 0.6565 -0.0772 0.9021 0.075 Uiso calc R 1 . .
C C10 0.5340(17) 0.0312(14) 0.8582(16) 0.055(4) Uani d . 1 . .
H H10 0.5523 0.0865 0.9391 0.066 Uiso calc R 1 . .
C C11 0.4206(14) -0.0325(12) 0.6521(14) 0.043(3) Uani d . 1 . .
C C12 0.3243(13) -0.0200(11) 0.5541(15) 0.044(4) Uani d . 1 . .
C C13 0.1527(18) 0.1470(15) 0.9380(15) 0.057(4) Uani d . 1 . .
H H13 0.1458 0.0622 0.9088 0.069 Uiso calc R 1 . .
C C14 0.082(2) 0.189(2) 1.017(2) 0.081(6) Uani d . 1 . .
H H14 0.0293 0.1342 1.0418 0.097 Uiso calc R 1 . .
C C15 0.0890(16) 0.3146(17) 1.0626(15) 0.059(4) Uani d . 1 . .
H H15 0.0407 0.3452 1.1178 0.071 Uiso calc R 1 . .
C C16 0.1710(13) 0.3947(13) 1.0228(14) 0.044(3) Uani d . 1 . .
C C17 0.1811(16) 0.5272(16) 1.0604(14) 0.058(4) Uani d . 1 . .
H H17 0.1343 0.5636 1.1145 0.069 Uiso calc R 1 . .
C C18 0.2586(16) 0.5961(14) 1.0160(15) 0.058(4) Uani d . 1 . .
H H18 0.2639 0.6805 1.0404 0.069 Uiso calc R 1 . .
C C19 0.3338(14) 0.5465(12) 0.9329(15) 0.046(4) Uani d . 1 . .
C C20 0.4137(14) 0.6171(12) 0.8855(14) 0.048(4) Uani d . 1 . .
H H20 0.4201 0.7015 0.9061 0.058 Uiso calc R 1 . .
C C21 0.4822(15) 0.5605(13) 0.8086(14) 0.048(3) Uani d . 1 . .
H H21 0.5372 0.6056 0.7762 0.057 Uiso calc R 1 . .
C C22 0.4684(16) 0.4334(14) 0.7791(13) 0.047(3) Uani d . 1 . .
H H22 0.5159 0.3967 0.7259 0.056 Uiso calc R 1 . .
C C23 0.3262(14) 0.4188(12) 0.8966(14) 0.040(3) Uani d . 1 . .
C C24 0.2409(14) 0.3435(12) 0.9414(13) 0.040(3) Uani d . 1 . .

loop_
_atom_site_aniso_label
_atom_site_aniso_U_11
_atom_site_aniso_U_22
_atom_site_aniso_U_33
_atom_site_aniso_U_12
_atom_site_aniso_U_13
_atom_site_aniso_U_23
Cu1 0.0742(13) 0.0385(9) 0.0669(13) 0.0301(9) 0.0312(11) 0.0058(10)
W1 0.0357(3) 0.0281(3) 0.0464(4) 0.0106(2) 0.0163(2) 0.0163(3)
W2 0.0287(3) 0.0320(3) 0.0566(4) 0.0150(2) 0.0205(3) 0.0157(3)
W3 0.0350(3) 0.0243(3) 0.0448(3) 0.0056(2) 0.0146(2) 0.0081(2)
O1 0.035(4) 0.039(5) 0.043(5) 0.012(4) 0.024(4) 0.025(4)
O2 0.042(6) 0.050(6) 0.094(9) 0.026(5) 0.032(6) 0.023(6)
O3 0.045(5) 0.032(5) 0.076(7) 0.013(4) 0.019(5) 0.020(5)
O4 0.057(6) 0.039(5) 0.063(7) 0.013(4) 0.033(5) 0.018(5)
O5 0.032(5) 0.033(4) 0.064(7) 0.004(4) 0.009(4) 0.015(5)
O6 0.038(5) 0.031(4) 0.055(6) 0.013(4) 0.026(4) 0.009(4)
O7 0.061(6) 0.037(5) 0.077(8) 0.003(5) 0.030(6) 0.009(6)
O8 0.036(5) 0.027(4) 0.039(5) 0.004(3) 0.008(4) 0.010(4)
O9 0.042(5) 0.030(4) 0.045(5) 0.007(4) 0.018(4) 0.013(4)
O10 0.016(5) 0.024(5) 0.052(8) 0.010(4) 0.011(5) 0.010(6)
N1 0.050(7) 0.034(6) 0.067(9) 0.025(5) 0.022(7) 0.014(6)
N2 0.051(7) 0.037(6) 0.046(7) 0.023(5) 0.022(6) 0.006(6)
N3 0.048(7) 0.037(6) 0.058(8) 0.017(5) 0.019(6) 0.013(6)
N4 0.051(7) 0.032(5) 0.035(6) 0.019(5) 0.005(5) 0.003(5)
C1 0.073(12) 0.034(8) 0.090(15) 0.007(8) 0.036(11) 0.008(10)
C2 0.066(11) 0.065(12) 0.110(18) 0.018(9) -0.004(11) 0.051(14)
C3 0.066(10) 0.037(8) 0.059(10) 0.003(7) 0.022(9) 0.012(8)
C4 0.053(8) 0.027(6) 0.050(9) 0.000(6) 0.025(7) 0.014(7)
C5 0.074(11) 0.034(7) 0.062(10) 0.010(7) 0.048(9) 0.010(8)
C6 0.063(9) 0.037(7) 0.068(11) 0.028(7) 0.046(9) 0.017(8)
C7 0.039(7) 0.022(6) 0.063(9) 0.009(5) 0.030(7) 0.013(6)
C8 0.052(9) 0.048(8) 0.090(14) 0.031(7) 0.035(9) 0.027(10)
C9 0.062(10) 0.064(10) 0.072(12) 0.024(8) 0.017(9) 0.037(10)
C10 0.071(11) 0.045(8) 0.053(10) 0.023(7) 0.026(9) 0.011(8)
C11 0.047(8) 0.029(6) 0.062(9) 0.012(5) 0.033(7) 0.018(7)
C12 0.039(7) 0.025(6) 0.080(11) 0.015(5) 0.036(7) 0.019(7)
C13 0.075(11) 0.043(8) 0.047(9) 0.018(8) 0.012(8) 0.010(8)
C14 0.085(14) 0.088(14) 0.109(17) 0.035(11) 0.059(13) 0.061(14)
C15 0.055(9) 0.088(12) 0.050(10) 0.035(9) 0.032(8) 0.025(10)
C16 0.035(7) 0.046(8) 0.046(8) 0.021(6) 0.011(6) 0.007(7)
C17 0.055(9) 0.068(10) 0.043(9) 0.031(8) 0.024(8) -0.005(8)
C18 0.058(9) 0.041(8) 0.059(10) 0.027(7) 0.012(8) -0.004(8)
C19 0.042(7) 0.031(7) 0.057(10) 0.018(6) 0.012(7) 0.002(7)
C20 0.052(8) 0.029(7) 0.053(9) 0.008(6) 0.001(7) 0.012(7)
C21 0.058(9) 0.040(7) 0.047(9) 0.022(7) 0.016(7) 0.013(7)
C22 0.064(9) 0.053(9) 0.031(8) 0.031(7) 0.016(7) 0.016(7)
C23 0.041(7) 0.038(7) 0.046(8) 0.023(6) 0.014(6) 0.013(7)
C24 0.050(8) 0.034(6) 0.035(7) 0.022(6) 0.008(6) 0.008(6)

loop_
_atom_type_symbol
_atom_type_description
_atom_type_scat_dispersion_real
_atom_type_scat_dispersion_imag
_atom_type_scat_source
C C 0.0033 0.0016 'International Tables Vol C Tables 4.2.6.8 and 6.1.1.4'
H H 0.0000 0.0000 'International Tables Vol C Tables 4.2.6.8 and 6.1.1.4'
N N 0.0061 0.0033 'International Tables Vol C Tables 4.2.6.8 and 6.1.1.4'
O O 0.0106 0.0060 'International Tables Vol C Tables 4.2.6.8 and 6.1.1.4'
Cu Cu 0.3201 1.2651 'International Tables Vol C Tables 4.2.6.8 and 6.1.1.4'
W W -0.8490 6.8722 'International Tables Vol C Tables 4.2.6.8 and 6.1.1.4'

loop_
_geom_angle_atom_site_label_1
_geom_angle_atom_site_label_2
_geom_angle_atom_site_label_3
_geom_angle_site_symmetry_1
_geom_angle_site_symmetry_3
_geom_angle
_geom_angle_publ_flag
N4 Cu1 N2 . . 134.8(5) ?
N4 Cu1 N1 . . 113.4(5) ?
N2 Cu1 N1 . . 83.1(5) ?
N4 Cu1 N3 . . 83.3(5) ?
N2 Cu1 N3 . . 122.9(5) ?
N1 Cu1 N3 . . 124.7(5) ?
O4 W1 O3 . 2_766 105.4(5) ?
O4 W1 O1 . . 102.4(4) ?
O3 W1 O1 2_766 . 152.1(4) ?
O4 W1 O9 . . 103.8(5) ?
O3 W1 O9 2_766 . 87.0(4) ?
O1 W1 O9 . . 84.9(4) ?
O4 W1 O8 . 2_766 103.6(4) ?
O3 W1 O8 2_766 2_766 86.7(4) ?
O1 W1 O8 . 2_766 88.4(4) ?
O9 W1 O8 . 2_766 152.6(4) ?
O4 W1 O10 . . 179.0(4) ?
O3 W1 O10 2_766 . 75.4(3) ?
O1 W1 O10 . . 76.7(2) ?
O9 W1 O10 . . 75.8(3) ?
O8 W1 O10 2_766 . 76.8(2) ?
O2 W2 O3 . . 104.0(5) ?
O2 W2 O6 . . 104.2(5) ?
O3 W2 O6 . . 85.8(4) ?
O2 W2 O1 . . 104.6(5) ?
O3 W2 O1 . . 151.4(4) ?
O6 W2 O1 . . 86.5(4) ?
O2 W2 O5 . 2_766 105.0(5) ?
O3 W2 O5 . 2_766 85.8(4) ?
O6 W2 O5 . 2_766 150.8(4) ?
O1 W2 O5 . 2_766 87.6(4) ?
O2 W2 O10 . . 178.9(4) ?
O3 W2 O10 . . 75.0(3) ?
O6 W2 O10 . . 75.4(3) ?
O1 W2 O10 . . 76.4(2) ?
O5 W2 O10 2_766 . 75.4(3) ?
O7 W3 O5 . . 103.7(5) ?
O7 W3 O9 . . 103.7(5) ?
O5 W3 O9 . . 87.3(4) ?
O7 W3 O6 . . 105.1(5) ?
O5 W3 O6 . . 151.2(4) ?
O9 W3 O6 . . 86.1(4) ?
O7 W3 O8 . . 104.4(5) ?
O5 W3 O8 . . 87.2(4) ?
O9 W3 O8 . . 151.9(4) ?
O6 W3 O8 . . 85.6(4) ?
O7 W3 O10 . . 179.2(4) ?
O5 W3 O10 . . 75.9(3) ?
O9 W3 O10 . . 75.6(3) ?
O6 W3 O10 . . 75.3(3) ?
O8 W3 O10 . . 76.3(2) ?
W2 O1 W1 . . 117.0(4) ?
W2 O3 W1 . 2_766 119.4(5) ?
W3 O5 W2 . 2_766 118.7(4) ?
W3 O6 W2 . . 119.3(4) ?
W3 O8 W1 . 2_766 117.0(4) ?
W3 O9 W1 . . 118.4(5) ?
W1 O10 W1 . 2_766 180.0000(10) ?
W1 O10 W2 . . 89.885(19) ?
W1 O10 W2 2_766 . 90.115(19) ?
W1 O10 W2 . 2_766 90.115(19) ?
W1 O10 W2 2_766 2_766 89.885(19) ?
W2 O10 W2 . 2_766 180.00(3) ?
W1 O10 W3 . . 90.18(2) ?
W1 O10 W3 2_766 . 89.82(2) ?
W2 O10 W3 . . 89.97(2) ?
W2 O10 W3 2_766 . 90.03(2) ?
W1 O10 W3 . 2_766 89.82(2) ?
W1 O10 W3 2_766 2_766 90.18(2) ?
W2 O10 W3 . 2_766 90.03(2) ?
W2 O10 W3 2_766 2_766 89.97(2) ?
W3 O10 W3 . 2_766 180.00(2) ?
C1 N1 C12 . . 115.1(14) ?
C1 N1 Cu1 . . 133.2(10) ?
C12 N1 Cu1 . . 111.5(10) ?
C10 N2 C11 . . 118.6(12) ?
C10 N2 Cu1 . . 130.3(10) ?
C11 N2 Cu1 . . 111.0(10) ?
C13 N3 C24 . . 118.4(13) ?
C13 N3 Cu1 . . 131.6(10) ?
C24 N3 Cu1 . . 110.1(10) ?
C22 N4 C23 . . 115.1(11) ?
C22 N4 Cu1 . . 132.8(10) ?
C23 N4 Cu1 . . 111.7(9) ?
N1 C1 C2 . . 125.8(17) ?
N1 C1 H1 . . 117.1 ?
C2 C1 H1 . . 117.1 ?
C1 C2 C3 . . 119.4(18) ?
C1 C2 H2 . . 120.3 ?
C3 C2 H2 . . 120.3 ?
C4 C3 C2 . . 119.1(16) ?
C4 C3 H3 . . 120.5 ?
C2 C3 H3 . . 120.5 ?
C3 C4 C12 . . 117.3(14) ?
C3 C4 C5 . . 124.4(14) ?
C12 C4 C5 . . 118.2(14) ?
C6 C5 C4 . . 121.2(14) ?
C6 C5 H5 . . 119.4 ?
C4 C5 H5 . . 119.4 ?
C5 C6 C7 . . 121.4(13) ?
C5 C6 H6 . . 119.3 ?
C7 C6 H6 . . 119.3 ?
C8 C7 C6 . . 125.5(13) ?
C8 C7 C11 . . 114.8(13) ?
C6 C7 C11 . . 119.8(14) ?
C9 C8 C7 . . 122.9(14) ?
C9 C8 H8 . . 118.6 ?
C7 C8 H8 . . 118.6 ?
C8 C9 C10 . . 117.1(16) ?
C8 C9 H9 . . 121.4 ?
C10 C9 H9 . . 121.4 ?
N2 C10 C9 . . 123.5(15) ?
N2 C10 H10 . . 118.3 ?
C9 C10 H10 . . 118.3 ?
N2 C11 C12 . . 119.9(12) ?
N2 C11 C7 . . 123.1(14) ?
C12 C11 C7 . . 117.0(13) ?
C4 C12 N1 . . 123.4(15) ?
C4 C12 C11 . . 122.2(12) ?
N1 C12 C11 . . 114.4(13) ?
N3 C13 C14 . . 124.0(16) ?
N3 C13 H13 . . 118.0 ?
C14 C13 H13 . . 118.0 ?
C13 C14 C15 . . 120.0(17) ?
C13 C14 H14 . . 120.0 ?
C15 C14 H14 . . 120.0 ?
C14 C15 C16 . . 118.1(15) ?
C14 C15 H15 . . 120.9 ?
C16 C15 H15 . . 120.9 ?
C24 C16 C15 . . 118.1(13) ?
C24 C16 C17 . . 119.0(14) ?
C15 C16 C17 . . 122.9(14) ?
C18 C17 C16 . . 119.1(13) ?
C18 C17 H17 . . 120.5 ?
C16 C17 H17 . . 120.5 ?
C17 C18 C19 . . 123.5(13) ?
C17 C18 H18 . . 118.3 ?
C19 C18 H18 . . 118.3 ?
C20 C19 C23 . . 118.0(14) ?
C20 C19 C18 . . 123.8(13) ?
C23 C19 C18 . . 118.2(14) ?
C21 C20 C19 . . 118.8(12) ?
C21 C20 H20 . . 120.6 ?
C19 C20 H20 . . 120.6 ?
C20 C21 C22 . . 118.7(14) ?
C20 C21 H21 . . 120.7 ?
C22 C21 H21 . . 120.7 ?
N4 C22 C21 . . 125.8(14) ?
N4 C22 H22 . . 117.1 ?
C21 C22 H22 . . 117.1 ?
N4 C23 C19 . . 123.7(13) ?
N4 C23 C24 . . 117.5(11) ?
C19 C23 C24 . . 118.8(13) ?
N3 C24 C16 . . 121.4(13) ?
N3 C24 C23 . . 117.2(12) ?
C16 C24 C23 . . 121.4(12) ?

loop_
_geom_bond_atom_site_label_1
_geom_bond_atom_site_label_2
_geom_bond_site_symmetry_2
_geom_bond_distance
_geom_bond_publ_flag
Cu1 N1 . 2.027(14) y
Cu1 N2 . 2.013(11) y
Cu1 N3 . 2.050(12) y
Cu1 N4 . 2.007(11) y
W1 O4 . 1.678(10) y
W1 O3 2_766 1.904(10) y
W1 O1 . 1.926(8) y
W1 O9 . 1.929(9) y
W1 O8 2_766 1.931(8) y
W1 O10 . 2.3139(6) y
W2 O2 . 1.672(9) y
W2 O3 . 1.904(11) y
W2 O6 . 1.915(9) y
W2 O1 . 1.923(8) y
W2 O5 2_766 1.941(9) y
W2 O10 . 2.3314(6) y
W3 O7 . 1.691(11) y
W3 O5 . 1.899(10) y
W3 O9 . 1.907(9) y
W3 O6 . 1.912(9) y
W3 O8 . 1.921(9) y
W3 O10 . 2.3392(6) y
N1 C1 . 1.31(2) ?
N1 C12 . 1.393(15) ?
N2 C10 . 1.321(19) ?
N2 C11 . 1.342(18) ?
N3 C13 . 1.310(19) ?
N3 C24 . 1.377(17) ?
N4 C22 . 1.308(18) ?
N4 C23 . 1.363(17) ?
C1 C2 . 1.33(3) ?
C1 H1 . 0.9300 ?
C2 C3 . 1.40(3) ?
C2 H2 . 0.9300 ?
C3 C4 . 1.37(2) ?
C3 H3 . 0.9300 ?
C4 C12 . 1.39(2) ?
C4 C5 . 1.45(2) ?
C5 C6 . 1.34(2) ?
C5 H5 . 0.9300 ?
C6 C7 . 1.42(2) ?
C6 H6 . 0.9300 ?
C7 C8 . 1.40(2) ?
C7 C11 . 1.444(18) ?
C8 C9 . 1.35(2) ?
C8 H8 . 0.9300 ?
C9 C10 . 1.42(2) ?
C9 H9 . 0.9300 ?
C10 H10 . 0.9300 ?
C11 C12 . 1.43(2) ?
C13 C14 . 1.34(2) ?
C13 H13 . 0.9300 ?
C14 C15 . 1.38(3) ?
C14 H14 . 0.9300 ?
C15 C16 . 1.41(2) ?
C15 H15 . 0.9300 ?
C16 C24 . 1.383(19) ?
C16 C17 . 1.46(2) ?
C17 C18 . 1.34(2) ?
C17 H17 . 0.9300 ?
C18 C19 . 1.43(2) ?
C18 H18 . 0.9300 ?
C19 C20 . 1.39(2) ?
C19 C23 . 1.407(18) ?
C20 C21 . 1.36(2) ?
C20 H20 . 0.9300 ?
C21 C22 . 1.39(2) ?
C21 H21 . 0.9300 ?
C22 H22 . 0.9300 ?
C23 C24 . 1.436(19) ?

loop_
_geom_hbond_atom_site_label_D
_geom_hbond_atom_site_label_H
_geom_hbond_atom_site_label_A
_geom_hbond_site_symmetry_D
_geom_hbond_site_symmetry_H
_geom_hbond_site_symmetry_A
_geom_hbond_distance_DH
_geom_hbond_distance_HA
_geom_hbond_distance_DA
_geom_hbond_angle_DHA
_geom_hbond_publ_flag
C1 H1 O3 . . 2_666 0.93 2.53 3.36(2) 149 yes
C17 H17 O4 . . 2_667 0.93 2.52 3.45(2) 178 yes
C15 H15 O9 . . 2_667 0.93 2.49 3.430(10) 178 yes

loop_
_geom_torsion_atom_site_label_1
_geom_torsion_atom_site_label_2
_geom_torsion_atom_site_label_3
_geom_torsion_atom_site_label_4
_geom_torsion_site_symmetry_1
_geom_torsion_site_symmetry_2
_geom_torsion_site_symmetry_3
_geom_torsion_site_symmetry_4
_geom_torsion
_geom_torsion_publ_flag
O6 W2 O1 W1 . . . . -77.3(5) ?
O5 W2 O1 W1 2_766 . . . 74.1(5) ?
O3 W1 O1 W2 2_766 . . . 4.5(11) ?
O9 W1 O1 W2 . . . . 78.0(5) ?
O8 W1 O1 W2 2_766 . . . -75.4(5) ?
O6 W2 O3 W1 . . . 2_766 75.4(6) ?
O5 W2 O3 W1 2_766 . . 2_766 -76.6(6) ?
O9 W3 O5 W2 . . . 2_766 76.2(6) ?
O6 W3 O5 W2 . . . 2_766 -0.6(12) ?
O8 W3 O5 W2 . . . 2_766 -76.3(6) ?
O7 W3 O6 W2 . . . . -178.3(6) ?
O9 W3 O6 W2 . . . . -75.1(6) ?
O8 W3 O6 W2 . . . . 78.1(5) ?
O2 W2 O6 W3 . . . . 180.0(6) ?
O3 W2 O6 W3 . . . . -76.6(6) ?
O1 W2 O6 W3 . . . . 75.8(5) ?
O5 W2 O6 W3 2_766 . . . -3.0(12) ?
O10 W2 O6 W3 . . . . -1.0(4) ?
O7 W3 O8 W1 . . . 2_766 179.1(5) ?
O5 W3 O8 W1 . . . 2_766 75.6(5) ?
O9 W3 O8 W1 . . . 2_766 -3.3(11) ?
O6 W3 O8 W1 . . . 2_766 -76.5(5) ?
O7 W3 O9 W1 . . . . -178.3(5) ?
O5 W3 O9 W1 . . . . -74.9(5) ?
O6 W3 O9 W1 . . . . 77.1(5) ?
O4 W1 O9 W3 . . . . 179.6(5) ?
O3 W1 O9 W3 2_766 . . . 74.5(6) ?
O1 W1 O9 W3 . . . . -78.9(5) ?
